data_1100758
loop_
_publ_author_name
'Panagiotis Angaridis'
'Jeff W. Kampf'
'Vincent L. Pecoraro'

_publ_contact_author_address
;  Chemistry Department

   University of Michigan

   930 N.University

   Ann Arbor, MI 48109, USA

;
_publ_contact_author_email vlpec@umich.edu
_publ_contact_author_fax '(734) 936 7628'
_publ_contact_author_name 'Vincent. L. Pecoraro'
_publ_contact_author_phone '(734) 763 1519'
_publ_section_title
;

Multinuclear Fe(III) Complexes with Polydentate Ligands of the Family of

Dicarboxyimidazoles: Nuclearity- and Topology-Controlled Syntheses and

Magneto-Structural Correlations

;
_journal_name_full 'Inorganic Chemistry'
_journal_page_first 3626
_journal_page_last 3635
_journal_paper_doi 10.1021/ic0481879
_journal_volume 44
_journal_year 2005
_chemical_formula_moiety 'C104 H145 N8 O10 Fe3, 2.5(C2H3N)'
_chemical_formula_sum 'C109 H152.5 Fe3 N10.5 O10'
_chemical_formula_weight 1937.46
_chemical_name_systematic
;

 ?

;
_space_group_IT_number 14
_symmetry_cell_setting monoclinic
_symmetry_space_group_name_Hall '-P 2ybc'
_symmetry_space_group_name_H-M 'P 1 21/c 1'
_atom_sites_solution_hydrogens geom
_atom_sites_solution_primary direct
_atom_sites_solution_secondary difmap
_audit_creation_method SHELXL-97
_cell_angle_alpha 90.00
_cell_angle_beta 104.552(3)
_cell_angle_gamma 90.00
_cell_formula_units_Z 4
_cell_length_a 26.567(5)
_cell_length_b 15.983(3)
_cell_length_c 26.753(5)
_cell_measurement_reflns_used 8333
_cell_measurement_temperature 113(2)
_cell_measurement_theta_max 23.35
_cell_measurement_theta_min 2.81
_cell_volume 10995(4)
_computing_cell_refinement 'Bruker SMART'
_computing_data_collection 'Bruker SMART'
_computing_data_reduction 'Bruker SHELXTL'
_computing_molecular_graphics 'Bruker SHELXTL'
_computing_publication_material 'Bruker SHELXTL'
_computing_structure_refinement 'Bruker SHELXTL'
_computing_structure_solution 'Bruker SHELXTL'
_diffrn_ambient_temperature 113(2)
_diffrn_measured_fraction_theta_full 0.993
_diffrn_measured_fraction_theta_max 0.993
_diffrn_measurement_device_type 'CCD area detector'
_diffrn_measurement_method 'phi and omega scans'
_diffrn_radiation_monochromator graphite
_diffrn_radiation_source 'fine-focus sealed tube'
_diffrn_radiation_type MoK\a
_diffrn_radiation_wavelength 0.71073
_diffrn_reflns_av_R_equivalents 0.0498
_diffrn_reflns_av_sigmaI/netI 0.0426
_diffrn_reflns_limit_h_max 34
_diffrn_reflns_limit_h_min -35
_diffrn_reflns_limit_k_max 21
_diffrn_reflns_limit_k_min -21
_diffrn_reflns_limit_l_max 35
_diffrn_reflns_limit_l_min -35
_diffrn_reflns_number 130850
_diffrn_reflns_theta_full 28.45
_diffrn_reflns_theta_max 28.45
_diffrn_reflns_theta_min 2.80
_exptl_absorpt_coefficient_mu 0.449
_exptl_absorpt_correction_T_max 0.9316
_exptl_absorpt_correction_T_min 0.7806
_exptl_absorpt_correction_type multi-scan
_exptl_absorpt_process_details
;

Blessing, R. Acta Cryst. (1995) A51 33-38

Sheldrick, G.  SADABS (Version 2.10) Bruker/Siemens area

detector absorption and other corrections, University of

Gottingen, Germany 2003.

;
_exptl_crystal_colour purple
_exptl_crystal_density_diffrn 1.170
_exptl_crystal_density_method 'not measured'
_exptl_crystal_description block
_exptl_crystal_F_000 4152
_exptl_crystal_size_max 0.58
_exptl_crystal_size_mid 0.30
_exptl_crystal_size_min 0.16
_refine_diff_density_max 0.765
_refine_diff_density_min -0.464
_refine_diff_density_rms 0.064
_refine_ls_extinction_method none
_refine_ls_goodness_of_fit_ref 1.023
_refine_ls_hydrogen_treatment mixed
_refine_ls_matrix_type full
_refine_ls_number_parameters 1246
_refine_ls_number_reflns 27591
_refine_ls_number_restraints 0
_refine_ls_restrained_S_all 1.023
_refine_ls_R_factor_all 0.0715
_refine_ls_R_factor_gt 0.0439
_refine_ls_shift/su_max 0.002
_refine_ls_shift/su_mean 0.000
_refine_ls_structure_factor_coef Fsqd
_refine_ls_weighting_details 'calc w=1/[\s^2^(Fo^2^)+(0.0595P)^2^+7.3751P] where P=(Fo^2^+2Fc^2^)/3'
_refine_ls_weighting_scheme calc
_refine_ls_wR_factor_gt 0.1126
_refine_ls_wR_factor_ref 0.1267
_reflns_number_gt 20240
_reflns_number_total 27591
_reflns_threshold_expression >2sigma(I)
_cod_data_source_file ic0481879si20041222_050013_1.cif
_cod_data_source_block compound4
_cod_depositor_comments
;
The following automatic conversions were performed:
'_symmetry_cell_setting' value 'Monoclinic' changed to 'monoclinic'
according to '/home/saulius/struct/CIF-dictionaries/cif_core.dic'
dictionary named 'cif_core.dic' version 2.4.1 from 2010-06-29.

Automatic conversion script
Id: cif_fix_enum 1527 2010-12-29 10:47:43Z saulius 
;
_cod_original_cell_volume 10996(3)
_cod_original_formula_sum 'C109 H152.50 Fe3 N10.50 O10'
_cod_database_code 1100758

loop_
_symmetry_equiv_pos_as_xyz
'x, y, z'
'-x, y+1/2, -z+1/2'
'-x, -y, -z'
'x, -y-1/2, z-1/2'

loop_
_atom_site_label
_atom_site_type_symbol
_atom_site_fract_x
_atom_site_fract_y
_atom_site_fract_z
_atom_site_U_iso_or_equiv
_atom_site_adp_type
_atom_site_occupancy
_atom_site_symmetry_multiplicity
_atom_site_calc_flag
_atom_site_refinement_flags
_atom_site_disorder_assembly
_atom_site_disorder_group
Fe1 Fe 0.253826(8) -0.104428(13) 0.381267(8) 0.02017(5) Uani 1 1 d . . .
Fe2 Fe 0.295893(8) 0.192627(13) 0.251927(7) 0.01848(4) Uani 1 1 d . . .
Fe3 Fe 0.257387(8) 0.239892(13) 0.477492(7) 0.01822(4) Uani 1 1 d . . .
N1 N 0.25692(5) -0.19799(8) 0.32457(5) 0.0227(3) Uani 1 1 d . . .
N2 N 0.33460(5) -0.13217(8) 0.40569(5) 0.0235(3) Uani 1 1 d . . .
N3 N 0.31611(5) 0.13673(8) 0.18770(4) 0.0196(3) Uani 1 1 d . . .
N4 N 0.37715(5) 0.18399(8) 0.28873(4) 0.0222(3) Uani 1 1 d . . .
N5 N 0.17497(5) 0.23585(8) 0.45817(4) 0.0222(3) Uani 1 1 d . . .
N6 N 0.25231(5) 0.22283(8) 0.55395(4) 0.0196(3) Uani 1 1 d . . .
N7 N 0.27555(5) 0.19736(7) 0.32337(4) 0.0204(3) Uani 1 1 d . . .
N8 N 0.26106(5) 0.21375(8) 0.40130(4) 0.0204(3) Uani 1 1 d . . .
O1 O 0.18087(4) -0.10281(7) 0.35272(4) 0.0260(2) Uani 1 1 d . . .
O2 O 0.24700(4) -0.17240(6) 0.43788(4) 0.0227(2) Uani 1 1 d . . .
O3 O 0.22847(4) 0.20703(7) 0.20744(4) 0.0226(2) Uani 1 1 d . . .
O4 O 0.30875(4) 0.30941(6) 0.24965(4) 0.0223(2) Uani 1 1 d . . .
O5 O 0.25020(4) 0.35702(6) 0.46706(4) 0.0213(2) Uani 1 1 d . . .
O6 O 0.33053(4) 0.24325(7) 0.50281(4) 0.0234(2) Uani 1 1 d . . .
O7 O 0.26907(4) -0.02574(6) 0.32503(4) 0.0248(2) Uani 1 1 d . . .
O8 O 0.28706(4) 0.06512(6) 0.26939(4) 0.0225(2) Uani 1 1 d . . .
O9 O 0.25900(4) -0.00520(6) 0.42880(4) 0.0259(2) Uani 1 1 d . . .
O10 O 0.25470(4) 0.10820(6) 0.47449(4) 0.0238(2) Uani 1 1 d . . .
C1 C 0.21708(6) -0.22326(9) 0.29005(6) 0.0247(3) Uani 1 1 d . . .
H1A H 0.2237 -0.2634 0.2663 0.030 Uiso 1 1 calc R . .
C2 C 0.16365(6) -0.19839(9) 0.28280(6) 0.0244(3) Uani 1 1 d . . .
C3 C 0.14743(6) -0.13844(10) 0.31430(6) 0.0241(3) Uani 1 1 d . . .
C4 C 0.09369(6) -0.11702(10) 0.30293(6) 0.0265(3) Uani 1 1 d . . .
C5 C 0.06089(6) -0.15314(11) 0.25999(6) 0.0296(4) Uani 1 1 d . . .
H5A H 0.0252 -0.1377 0.2520 0.036 Uiso 1 1 calc R . .
C6 C 0.07641(6) -0.21093(10) 0.22731(6) 0.0282(4) Uani 1 1 d . . .
C7 C 0.12796(6) -0.23308(10) 0.24001(6) 0.0271(4) Uani 1 1 d . . .
H7A H 0.1398 -0.2730 0.2193 0.033 Uiso 1 1 calc R . .
C8 C 0.07420(6) -0.05530(11) 0.33754(6) 0.0320(4) Uani 1 1 d . . .
C9 C 0.10044(8) 0.02988(12) 0.33767(8) 0.0448(5) Uani 1 1 d . . .
H9A H 0.0877 0.0684 0.3602 0.067 Uiso 1 1 calc R . .
H9B H 0.0922 0.0524 0.3025 0.067 Uiso 1 1 calc R . .
H9C H 0.1382 0.0234 0.3504 0.067 Uiso 1 1 calc R . .
C10 C 0.08565(8) -0.09024(14) 0.39271(7) 0.0455(5) Uani 1 1 d . . .
H10A H 0.1233 -0.0969 0.4063 0.068 Uiso 1 1 calc R . .
H10B H 0.0686 -0.1447 0.3923 0.068 Uiso 1 1 calc R . .
H10C H 0.0724 -0.0514 0.4147 0.068 Uiso 1 1 calc R . .
C11 C 0.01515(7) -0.04097(13) 0.31957(7) 0.0419(5) Uani 1 1 d . . .
H11A H 0.0043 -0.0029 0.3436 0.063 Uiso 1 1 calc R . .
H11B H -0.0030 -0.0946 0.3187 0.063 Uiso 1 1 calc R . .
H11C H 0.0065 -0.0163 0.2849 0.063 Uiso 1 1 calc R . .
C12 C 0.03718(6) -0.24426(11) 0.17927(6) 0.0326(4) Uani 1 1 d . . .
C13 C 0.05970(8) -0.31332(13) 0.15202(7) 0.0451(5) Uani 1 1 d . . .
H13A H 0.0716 -0.3596 0.1761 0.068 Uiso 1 1 calc R . .
H13B H 0.0891 -0.2912 0.1401 0.068 Uiso 1 1 calc R . .
H13C H 0.0328 -0.3335 0.1223 0.068 Uiso 1 1 calc R . .
C14 C 0.02153(8) -0.17239(13) 0.14084(7) 0.0451(5) Uani 1 1 d . . .
H14A H -0.0046 -0.1921 0.1104 0.068 Uiso 1 1 calc R . .
H14B H 0.0522 -0.1524 0.1303 0.068 Uiso 1 1 calc R . .
H14C H 0.0070 -0.1266 0.1571 0.068 Uiso 1 1 calc R . .
C15 C -0.01100(7) -0.27777(14) 0.19363(7) 0.0457(5) Uani 1 1 d . . .
H15A H -0.0360 -0.2979 0.1625 0.068 Uiso 1 1 calc R . .
H15B H -0.0269 -0.2330 0.2094 0.068 Uiso 1 1 calc R . .
H15C H -0.0011 -0.3240 0.2182 0.068 Uiso 1 1 calc R . .
C16 C 0.30743(6) -0.22965(10) 0.32003(6) 0.0279(4) Uani 1 1 d . . .
H16A H 0.3022 -0.2641 0.2884 0.033 Uiso 1 1 calc R . .
H16B H 0.3225 -0.2660 0.3500 0.033 Uiso 1 1 calc R . .
C17 C 0.34536(6) -0.15935(10) 0.31773(6) 0.0278(4) Uani 1 1 d . . .
H17A H 0.3274 -0.1169 0.2925 0.033 Uiso 1 1 calc R . .
H17B H 0.3745 -0.1823 0.3050 0.033 Uiso 1 1 calc R . .
C18 C 0.36758(6) -0.11639(10) 0.37016(6) 0.0274(4) Uani 1 1 d . . .
H18A H 0.4031 -0.1377 0.3856 0.033 Uiso 1 1 calc R . .
H18B H 0.3700 -0.0554 0.3649 0.033 Uiso 1 1 calc R . .
C19 C 0.35651(6) -0.16886(10) 0.44831(6) 0.0258(3) Uani 1 1 d . . .
H19A H 0.3927 -0.1795 0.4542 0.031 Uiso 1 1 calc R . .
C20 C 0.33233(6) -0.19570(10) 0.48821(5) 0.0244(3) Uani 1 1 d . . .
C21 C 0.36562(6) -0.22604(10) 0.53431(6) 0.0288(4) Uani 1 1 d . . .
H21A H 0.4019 -0.2298 0.5370 0.035 Uiso 1 1 calc R . .
C22 C 0.34681(7) -0.25018(10) 0.57528(6) 0.0308(4) Uani 1 1 d . . .
C23 C 0.29308(7) -0.24271(10) 0.56949(6) 0.0302(4) Uani 1 1 d . . .
H23A H 0.2797 -0.2584 0.5979 0.036 Uiso 1 1 calc R . .
C24 C 0.25826(6) -0.21414(10) 0.52547(6) 0.0254(3) Uani 1 1 d . . .
C25 C 0.27836(6) -0.19255(9) 0.48229(5) 0.0228(3) Uani 1 1 d . . .
C26 C 0.38176(7) -0.28198(13) 0.62611(6) 0.0405(5) Uani 1 1 d . . .
C27 C 0.36566(10) -0.37132(14) 0.63664(8) 0.0578(6) Uani 1 1 d . . .
H27A H 0.3692 -0.4082 0.6085 0.087 Uiso 1 1 calc R . .
H27B H 0.3294 -0.3712 0.6389 0.087 Uiso 1 1 calc R . .
H27C H 0.3881 -0.3915 0.6693 0.087 Uiso 1 1 calc R . .
C28 C 0.37565(9) -0.22527(15) 0.67049(7) 0.0542(6) Uani 1 1 d . . .
H28A H 0.3980 -0.2457 0.7031 0.081 Uiso 1 1 calc R . .
H28B H 0.3393 -0.2259 0.6725 0.081 Uiso 1 1 calc R . .
H28C H 0.3857 -0.1680 0.6642 0.081 Uiso 1 1 calc R . .
C29 C 0.43879(8) -0.28303(17) 0.62447(8) 0.0594(7) Uani 1 1 d . . .
H29A H 0.4429 -0.3192 0.5962 0.089 Uiso 1 1 calc R . .
H29B H 0.4601 -0.3044 0.6573 0.089 Uiso 1 1 calc R . .
H29C H 0.4499 -0.2261 0.6188 0.089 Uiso 1 1 calc R . .
C30 C 0.20061(6) -0.20157(11) 0.52257(6) 0.0321(4) Uani 1 1 d . . .
C31 C 0.18674(7) -0.23131(15) 0.57204(7) 0.0475(5) Uani 1 1 d . . .
H31A H 0.1966 -0.2902 0.5783 0.071 Uiso 1 1 calc R . .
H31B H 0.1492 -0.2254 0.5680 0.071 Uiso 1 1 calc R . .
H31C H 0.2055 -0.1974 0.6013 0.071 Uiso 1 1 calc R . .
C32 C 0.16689(7) -0.25180(12) 0.47740(7) 0.0376(4) Uani 1 1 d . . .
H32A H 0.1717 -0.2299 0.4447 0.056 Uiso 1 1 calc R . .
H32B H 0.1302 -0.2468 0.4778 0.056 Uiso 1 1 calc R . .
H32C H 0.1772 -0.3108 0.4809 0.056 Uiso 1 1 calc R . .
C33 C 0.18854(7) -0.10743(12) 0.51589(7) 0.0373(4) Uani 1 1 d . . .
H33A H 0.2088 -0.0770 0.5461 0.056 Uiso 1 1 calc R . .
H33B H 0.1514 -0.0982 0.5126 0.056 Uiso 1 1 calc R . .
H33C H 0.1977 -0.0871 0.4848 0.056 Uiso 1 1 calc R . .
C34 C 0.28205(6) 0.10567(9) 0.14947(5) 0.0210(3) Uani 1 1 d . . .
H34A H 0.2952 0.0741 0.1254 0.025 Uiso 1 1 calc R . .
C35 C 0.22640(6) 0.11291(9) 0.13864(5) 0.0210(3) Uani 1 1 d . . .
C36 C 0.20128(6) 0.16351(9) 0.16849(5) 0.0209(3) Uani 1 1 d . . .
C37 C 0.14589(6) 0.16819(10) 0.15455(6) 0.0249(3) Uani 1 1 d . . .
C38 C 0.11962(6) 0.12173(10) 0.11282(6) 0.0270(4) Uani 1 1 d . . .
H38A H 0.0827 0.1243 0.1037 0.032 Uiso 1 1 calc R . .
C39 C 0.14354(6) 0.07058(10) 0.08260(5) 0.0255(3) Uani 1 1 d . . .
C40 C 0.19684(6) 0.06807(9) 0.09600(5) 0.0231(3) Uani 1 1 d . . .
H40A H 0.2143 0.0352 0.0760 0.028 Uiso 1 1 calc R . .
C41 C 0.11729(6) 0.22425(12) 0.18512(6) 0.0329(4) Uani 1 1 d . . .
C42 C 0.13095(7) 0.31558(11) 0.17810(7) 0.0389(4) Uani 1 1 d . . .
H42A H 0.1151 0.3513 0.1997 0.058 Uiso 1 1 calc R . .
H42B H 0.1177 0.3315 0.1418 0.058 Uiso 1 1 calc R . .
H42C H 0.1688 0.3225 0.1883 0.058 Uiso 1 1 calc R . .
C43 C 0.05822(7) 0.21542(14) 0.16593(8) 0.0485(5) Uani 1 1 d . . .
H43A H 0.0483 0.1572 0.1698 0.073 Uiso 1 1 calc R . .
H43B H 0.0472 0.2315 0.1295 0.073 Uiso 1 1 calc R . .
H43C H 0.0413 0.2519 0.1863 0.073 Uiso 1 1 calc R . .
C44 C 0.13224(8) 0.20077(15) 0.24242(7) 0.0491(5) Uani 1 1 d . . .
H44A H 0.1694 0.2110 0.2568 0.074 Uiso 1 1 calc R . .
H44B H 0.1247 0.1414 0.2462 0.074 Uiso 1 1 calc R . .
H44C H 0.1121 0.2348 0.2610 0.074 Uiso 1 1 calc R . .
C45 C 0.10958(6) 0.02008(11) 0.03825(6) 0.0310(4) Uani 1 1 d . . .
C46 C 0.07886(7) -0.04489(13) 0.06095(7) 0.0451(5) Uani 1 1 d . . .
H46A H 0.0564 -0.0771 0.0329 0.068 Uiso 1 1 calc R . .
H46B H 0.0574 -0.0162 0.0806 0.068 Uiso 1 1 calc R . .
H46C H 0.1031 -0.0828 0.0839 0.068 Uiso 1 1 calc R . .
C47 C 0.14227(7) -0.02630(11) 0.00798(6) 0.0345(4) Uani 1 1 d . . .
H47A H 0.1632 0.0140 -0.0058 0.052 Uiso 1 1 calc R . .
H47B H 0.1194 -0.0569 -0.0206 0.052 Uiso 1 1 calc R . .
H47C H 0.1654 -0.0658 0.0308 0.052 Uiso 1 1 calc R . .
C48 C 0.07174(7) 0.07836(14) 0.00162(7) 0.0423(5) Uani 1 1 d . . .
H48A H 0.0913 0.1224 -0.0107 0.063 Uiso 1 1 calc R . .
H48B H 0.0480 0.1037 0.0200 0.063 Uiso 1 1 calc R . .
H48C H 0.0517 0.0462 -0.0279 0.063 Uiso 1 1 calc R . .
C49 C 0.37065(6) 0.11653(10) 0.19140(5) 0.0246(3) Uani 1 1 d . . .
H49A H 0.3911 0.1689 0.1948 0.030 Uiso 1 1 calc R . .
H49B H 0.3735 0.0880 0.1594 0.030 Uiso 1 1 calc R . .
C50 C 0.39301(6) 0.06012(10) 0.23769(6) 0.0274(4) Uani 1 1 d . . .
H50A H 0.4260 0.0359 0.2336 0.033 Uiso 1 1 calc R . .
H50B H 0.3685 0.0132 0.2371 0.033 Uiso 1 1 calc R . .
C51 C 0.40357(6) 0.10256(10) 0.29081(6) 0.0266(4) Uani 1 1 d . . .
H51A H 0.3916 0.0653 0.3151 0.032 Uiso 1 1 calc R . .
H51B H 0.4415 0.1108 0.3042 0.032 Uiso 1 1 calc R . .
C52 C 0.40437(6) 0.24580(10) 0.31174(5) 0.0234(3) Uani 1 1 d . . .
H52A H 0.4386 0.2330 0.3312 0.028 Uiso 1 1 calc R . .
C53 C 0.38875(6) 0.33253(10) 0.31132(5) 0.0231(3) Uani 1 1 d . . .
C54 C 0.42481(6) 0.38930(10) 0.34056(6) 0.0269(4) Uani 1 1 d . . .
H54A H 0.4566 0.3687 0.3617 0.032 Uiso 1 1 calc R . .
C55 C 0.41517(6) 0.47397(10) 0.33940(6) 0.0290(4) Uani 1 1 d . . .
C56 C 0.36777(6) 0.50104(10) 0.30762(6) 0.0282(3) Uani 1 1 d . . .
H56A H 0.3606 0.5593 0.3065 0.034 Uiso 1 1 calc R . .
C57 C 0.33058(6) 0.44851(10) 0.27769(5) 0.0247(3) Uani 1 1 d . . .
C58 C 0.34165(6) 0.36155(9) 0.27904(5) 0.0218(3) Uani 1 1 d . . .
C59 C 0.45562(7) 0.53591(11) 0.37059(7) 0.0359(4) Uani 1 1 d . . .
C60 C 0.43250(10) 0.61893(15) 0.37729(11) 0.0722(8) Uani 1 1 d . . .
H60A H 0.4590 0.6545 0.3994 0.108 Uiso 1 1 calc R . .
H60B H 0.4035 0.6112 0.3934 0.108 Uiso 1 1 calc R . .
H60C H 0.4197 0.6456 0.3435 0.108 Uiso 1 1 calc R . .
C61 C 0.47765(10) 0.50131(16) 0.42591(8) 0.0639(7) Uani 1 1 d . . .
H61A H 0.5021 0.5419 0.4463 0.096 Uiso 1 1 calc R . .
H61B H 0.4958 0.4484 0.4241 0.096 Uiso 1 1 calc R . .
H61C H 0.4490 0.4918 0.4423 0.096 Uiso 1 1 calc R . .
C62 C 0.50045(9) 0.54385(16) 0.34556(9) 0.0637(6) Uani 1 1 d . . .
H62A H 0.4876 0.5652 0.3103 0.095 Uiso 1 1 calc R . .
H62B H 0.5164 0.4888 0.3445 0.095 Uiso 1 1 calc R . .
H62C H 0.5264 0.5826 0.3656 0.095 Uiso 1 1 calc R . .
C63 C 0.27858(7) 0.48133(10) 0.24482(6) 0.0297(4) Uani 1 1 d . . .
C64 C 0.27429(8) 0.57641(11) 0.24833(7) 0.0414(5) Uani 1 1 d . . .
H64A H 0.2765 0.5925 0.2842 0.062 Uiso 1 1 calc R . .
H64B H 0.2409 0.5949 0.2262 0.062 Uiso 1 1 calc R . .
H64C H 0.3027 0.6028 0.2368 0.062 Uiso 1 1 calc R . .
C65 C 0.27219(8) 0.45950(11) 0.18758(6) 0.0382(4) Uani 1 1 d . . .
H65A H 0.3016 0.4821 0.1760 0.057 Uiso 1 1 calc R . .
H65B H 0.2398 0.4839 0.1669 0.057 Uiso 1 1 calc R . .
H65C H 0.2711 0.3986 0.1833 0.057 Uiso 1 1 calc R . .
C66 C 0.23408(7) 0.44361(11) 0.26421(7) 0.0345(4) Uani 1 1 d . . .
H66A H 0.2351 0.3825 0.2617 0.052 Uiso 1 1 calc R . .
H66B H 0.2008 0.4644 0.2431 0.052 Uiso 1 1 calc R . .
H66C H 0.2379 0.4598 0.3003 0.052 Uiso 1 1 calc R . .
C67 C 0.14714(6) 0.29232(10) 0.43014(6) 0.0253(3) Uani 1 1 d . . .
H67A H 0.1110 0.2810 0.4186 0.030 Uiso 1 1 calc R . .
C68 C 0.16451(6) 0.37115(10) 0.41409(5) 0.0245(3) Uani 1 1 d . . .
C69 C 0.21536(6) 0.40173(9) 0.43431(5) 0.0219(3) Uani 1 1 d . . .
C70 C 0.22810(6) 0.48379(10) 0.42053(5) 0.0244(3) Uani 1 1 d . . .
C71 C 0.18900(6) 0.52951(10) 0.38807(6) 0.0283(4) Uani 1 1 d . . .
H71A H 0.1974 0.5839 0.3783 0.034 Uiso 1 1 calc R . .
C77 C 0.28815(7) 0.60666(11) 0.42032(8) 0.0391(4) Uani 1 1 d . . .
H77A H 0.2831 0.6025 0.3828 0.059 Uiso 1 1 calc R . .
H77B H 0.3231 0.6283 0.4360 0.059 Uiso 1 1 calc R . .
H77C H 0.2621 0.6446 0.4280 0.059 Uiso 1 1 calc R . .
C72 C 0.13813(6) 0.50126(10) 0.36865(6) 0.0295(4) Uani 1 1 d . . .
C73 C 0.12682(6) 0.42206(11) 0.38191(6) 0.0288(4) Uani 1 1 d . . .
H73A H 0.0926 0.4010 0.3690 0.035 Uiso 1 1 calc R . .
C74 C 0.28220(6) 0.51989(10) 0.44243(6) 0.0270(3) Uani 1 1 d . . .
C75 C 0.32373(6) 0.46286(11) 0.42965(7) 0.0343(4) Uani 1 1 d . . .
H75A H 0.3217 0.4072 0.4444 0.051 Uiso 1 1 calc R . .
H75B H 0.3583 0.4867 0.4443 0.051 Uiso 1 1 calc R . .
H75C H 0.3178 0.4582 0.3921 0.051 Uiso 1 1 calc R . .
C76 C 0.29237(7) 0.52857(12) 0.50158(6) 0.0355(4) Uani 1 1 d . . .
H76A H 0.2660 0.5653 0.5098 0.053 Uiso 1 1 calc R . .
H76B H 0.3270 0.5526 0.5156 0.053 Uiso 1 1 calc R . .
H76C H 0.2906 0.4733 0.5169 0.053 Uiso 1 1 calc R . .
C78 C 0.09831(7) 0.55849(11) 0.33310(6) 0.0338(4) Uani 1 1 d . . .
C79 C 0.11098(8) 0.56095(13) 0.28048(7) 0.0436(5) Uani 1 1 d . . .
H79A H 0.1081 0.5045 0.2658 0.065 Uiso 1 1 calc R . .
H79B H 0.1465 0.5818 0.2846 0.065 Uiso 1 1 calc R . .
H79C H 0.0865 0.5982 0.2573 0.065 Uiso 1 1 calc R . .
C80 C 0.09986(8) 0.64694(12) 0.35539(7) 0.0432(5) Uani 1 1 d . . .
H80A H 0.0740 0.6819 0.3321 0.065 Uiso 1 1 calc R . .
H80B H 0.1346 0.6709 0.3591 0.065 Uiso 1 1 calc R . .
H80C H 0.0921 0.6446 0.3893 0.065 Uiso 1 1 calc R . .
C81 C 0.04298(7) 0.52514(13) 0.32530(7) 0.0429(5) Uani 1 1 d . . .
H81A H 0.0185 0.5637 0.3032 0.064 Uiso 1 1 calc R . .
H81B H 0.0346 0.5203 0.3588 0.064 Uiso 1 1 calc R . .
H81C H 0.0403 0.4700 0.3089 0.064 Uiso 1 1 calc R . .
C82 C 0.14779(6) 0.16472(10) 0.47447(6) 0.0268(4) Uani 1 1 d . . .
H82A H 0.1512 0.1150 0.4535 0.032 Uiso 1 1 calc R . .
H82B H 0.1103 0.1780 0.4681 0.032 Uiso 1 1 calc R . .
C83 C 0.16981(6) 0.14444(10) 0.53185(6) 0.0278(4) Uani 1 1 d . . .
H83A H 0.1406 0.1291 0.5469 0.033 Uiso 1 1 calc R . .
H83B H 0.1927 0.0949 0.5347 0.033 Uiso 1 1 calc R . .
C84 C 0.20052(6) 0.21516(10) 0.56389(5) 0.0235(3) Uani 1 1 d . . .
H84A H 0.1814 0.2685 0.5551 0.028 Uiso 1 1 calc R . .
H84B H 0.2043 0.2039 0.6010 0.028 Uiso 1 1 calc R . .
C85 C 0.29180(6) 0.21023(9) 0.59195(5) 0.0201(3) Uani 1 1 d . . .
H85A H 0.2849 0.2047 0.6249 0.024 Uiso 1 1 calc R . .
C86 C 0.34569(6) 0.20346(9) 0.59062(5) 0.0204(3) Uani 1 1 d . . .
C87 C 0.38085(6) 0.17674(10) 0.63604(5) 0.0234(3) Uani 1 1 d . . .
H87A H 0.3692 0.1710 0.6667 0.028 Uiso 1 1 calc R . .
C88 C 0.43171(6) 0.15868(10) 0.63740(5) 0.0246(3) Uani 1 1 d . . .
C89 C 0.44731(6) 0.16881(10) 0.59152(5) 0.0240(3) Uani 1 1 d . . .
H89A H 0.4823 0.1560 0.5919 0.029 Uiso 1 1 calc R . .
C90 C 0.41481(6) 0.19633(10) 0.54557(5) 0.0231(3) Uani 1 1 d . . .
C91 C 0.36269(6) 0.21522(9) 0.54493(5) 0.0206(3) Uani 1 1 d . . .
C92 C 0.46945(6) 0.12850(12) 0.68720(6) 0.0342(4) Uani 1 1 d . . .
C93 C 0.47777(8) 0.19949(16) 0.72666(7) 0.0540(6) Uani 1 1 d . . .
H93A H 0.5010 0.1805 0.7592 0.081 Uiso 1 1 calc R . .
H93B H 0.4443 0.2160 0.7327 0.081 Uiso 1 1 calc R . .
H93C H 0.4934 0.2475 0.7134 0.081 Uiso 1 1 calc R . .
C94 C 0.44686(8) 0.05276(15) 0.70889(8) 0.0540(6) Uani 1 1 d . . .
H94A H 0.4426 0.0064 0.6842 0.081 Uiso 1 1 calc R . .
H94B H 0.4130 0.0675 0.7147 0.081 Uiso 1 1 calc R . .
H94C H 0.4706 0.0358 0.7416 0.081 Uiso 1 1 calc R . .
C95 C 0.52204(7) 0.10483(15) 0.67911(7) 0.0490(5) Uani 1 1 d . . .
H95A H 0.5455 0.0892 0.7123 0.074 Uiso 1 1 calc R . .
H95B H 0.5366 0.1526 0.6646 0.074 Uiso 1 1 calc R . .
H95C H 0.5180 0.0574 0.6552 0.074 Uiso 1 1 calc R . .
C96 C 0.43442(6) 0.20300(12) 0.49626(6) 0.0312(4) Uani 1 1 d . . .
C97 C 0.40303(7) 0.14335(14) 0.45494(6) 0.0434(5) Uani 1 1 d . . .
H97A H 0.3663 0.1599 0.4461 0.065 Uiso 1 1 calc R . .
H97B H 0.4063 0.0860 0.4684 0.065 Uiso 1 1 calc R . .
H97C H 0.4164 0.1461 0.4240 0.065 Uiso 1 1 calc R . .
C98 C 0.49172(6) 0.17880(14) 0.50582(6) 0.0413(5) Uani 1 1 d . . .
H98A H 0.5027 0.1842 0.4736 0.062 Uiso 1 1 calc R . .
H98B H 0.4964 0.1208 0.5179 0.062 Uiso 1 1 calc R . .
H98C H 0.5128 0.2159 0.5320 0.062 Uiso 1 1 calc R . .
C99 C 0.42909(7) 0.29262(14) 0.47608(7) 0.0449(5) Uani 1 1 d . . .
H99A H 0.4491 0.3302 0.5027 0.067 Uiso 1 1 calc R . .
H99B H 0.3924 0.3090 0.4674 0.067 Uiso 1 1 calc R . .
H99C H 0.4424 0.2962 0.4451 0.067 Uiso 1 1 calc R . .
C100 C 0.27024(5) 0.11969(9) 0.34323(5) 0.0185(3) Uani 1 1 d . . .
C101 C 0.26145(5) 0.12986(9) 0.39130(5) 0.0187(3) Uani 1 1 d . . .
C102 C 0.26971(6) 0.25133(9) 0.35955(5) 0.0205(3) Uani 1 1 d . . .
H10D H 0.2715 0.3103 0.3560 0.025 Uiso 1 1 calc R . .
C103 C 0.27557(5) 0.04755(9) 0.31151(5) 0.0196(3) Uani 1 1 d . . .
C104 C 0.25775(6) 0.07261(9) 0.43317(5) 0.0209(3) Uani 1 1 d . . .
N200 N 0.45078(11) -0.05645(17) 0.58035(13) 0.1067(9) Uani 1 1 d . . .
C200 C 0.40759(11) -0.03774(15) 0.56993(11) 0.0682(7) Uani 1 1 d . . .
C201 C 0.35315(10) -0.01489(14) 0.55909(9) 0.0625(7) Uani 1 1 d . . .
H20A H 0.3331 -0.0621 0.5673 0.094 Uiso 1 1 calc R . .
H20B H 0.3405 -0.0007 0.5224 0.094 Uiso 1 1 calc R . .
H20C H 0.3491 0.0335 0.5802 0.094 Uiso 1 1 calc R . .
N201 N 0.24457(9) -0.14720(17) 0.18254(8) 0.0777(7) Uani 1 1 d . . .
C202 C 0.21592(9) -0.10151(15) 0.19256(7) 0.0490(5) Uani 1 1 d . . .
C203 C 0.17891(8) -0.04485(12) 0.20585(7) 0.0425(5) Uani 1 1 d . . .
H20D H 0.1455 -0.0735 0.2018 0.064 Uiso 1 1 calc R . .
H20E H 0.1742 0.0040 0.1830 0.064 Uiso 1 1 calc R . .
H20F H 0.1919 -0.0266 0.2418 0.064 Uiso 1 1 calc R . .
N202 N 0.0664(3) 0.5113(4) 0.0695(3) 0.155(2) Uani 0.50 1 d P . .
C205 C 0.0171(4) 0.3721(8) -0.0003(4) 0.251(6) Uani 0.50 1 d P . .
H20G H -0.0162 0.3942 -0.0206 0.376 Uiso 0.50 1 calc PR . .
H20H H 0.0108 0.3225 0.0188 0.376 Uiso 0.50 1 calc PR . .
H20I H 0.0389 0.3567 -0.0235 0.376 Uiso 0.50 1 calc PR . .
C204 C 0.0418(3) 0.4313(7) 0.0335(5) 0.194(4) Uani 0.50 1 d P . .

loop_
_atom_site_aniso_label
_atom_site_aniso_U_11
_atom_site_aniso_U_22
_atom_site_aniso_U_33
_atom_site_aniso_U_23
_atom_site_aniso_U_13
_atom_site_aniso_U_12
Fe1 0.02484(10) 0.01434(10) 0.02114(9) 0.00030(8) 0.00544(7) 0.00002(8)
Fe2 0.02440(9) 0.01513(9) 0.01625(8) -0.00045(7) 0.00576(7) 0.00053(8)
Fe3 0.02287(9) 0.01619(10) 0.01533(8) -0.00068(7) 0.00429(7) 0.00090(8)
N1 0.0260(6) 0.0143(6) 0.0279(6) 0.0007(5) 0.0072(5) -0.0001(5)
N2 0.0262(6) 0.0209(6) 0.0245(5) -0.0018(5) 0.0083(5) -0.0035(5)
N3 0.0234(5) 0.0180(6) 0.0184(5) 0.0014(4) 0.0072(4) 0.0017(5)
N4 0.0271(6) 0.0192(6) 0.0203(5) 0.0008(5) 0.0057(5) 0.0000(5)
N5 0.0264(6) 0.0190(6) 0.0204(5) -0.0026(5) 0.0040(5) -0.0019(5)
N6 0.0236(6) 0.0169(6) 0.0194(5) -0.0022(4) 0.0075(4) 0.0001(5)
N7 0.0272(6) 0.0157(6) 0.0178(5) 0.0002(4) 0.0046(4) -0.0003(5)
N8 0.0255(6) 0.0172(6) 0.0182(5) 0.0000(5) 0.0049(4) 0.0009(5)
O1 0.0252(5) 0.0243(5) 0.0265(5) -0.0024(4) 0.0027(4) 0.0032(4)
O2 0.0254(5) 0.0189(5) 0.0229(4) 0.0034(4) 0.0044(4) 0.0001(4)
O3 0.0257(5) 0.0232(5) 0.0186(4) -0.0025(4) 0.0051(4) 0.0024(4)
O4 0.0286(5) 0.0166(5) 0.0209(4) -0.0003(4) 0.0045(4) -0.0009(4)
O5 0.0244(5) 0.0170(5) 0.0215(4) -0.0004(4) 0.0036(4) 0.0006(4)
O6 0.0222(5) 0.0303(6) 0.0173(4) 0.0044(4) 0.0043(4) 0.0023(4)
O7 0.0394(6) 0.0151(5) 0.0210(4) -0.0003(4) 0.0098(4) -0.0017(4)
O8 0.0320(5) 0.0169(5) 0.0199(4) -0.0023(4) 0.0092(4) -0.0011(4)
O9 0.0403(6) 0.0148(5) 0.0233(5) -0.0004(4) 0.0095(4) 0.0000(4)
O10 0.0345(5) 0.0194(5) 0.0188(4) 0.0012(4) 0.0093(4) 0.0022(4)
C1 0.0324(7) 0.0158(7) 0.0265(6) -0.0004(6) 0.0084(6) -0.0010(6)
C2 0.0269(7) 0.0189(7) 0.0272(7) 0.0036(6) 0.0061(6) -0.0022(6)
C3 0.0261(7) 0.0203(7) 0.0262(6) 0.0053(6) 0.0073(6) -0.0002(6)
C4 0.0282(7) 0.0245(8) 0.0264(7) 0.0052(6) 0.0061(6) 0.0008(6)
C5 0.0247(7) 0.0317(9) 0.0315(7) 0.0076(7) 0.0051(6) 0.0007(7)
C6 0.0305(8) 0.0258(8) 0.0274(7) 0.0040(6) 0.0057(6) -0.0049(6)
C7 0.0309(8) 0.0222(8) 0.0279(7) 0.0009(6) 0.0070(6) -0.0039(6)
C8 0.0285(8) 0.0352(9) 0.0317(7) 0.0012(7) 0.0065(6) 0.0075(7)
C9 0.0423(10) 0.0325(10) 0.0589(11) -0.0060(9) 0.0114(9) 0.0097(8)
C10 0.0459(10) 0.0617(13) 0.0310(8) 0.0047(8) 0.0135(7) 0.0190(9)
C11 0.0311(8) 0.0531(12) 0.0404(9) -0.0030(9) 0.0068(7) 0.0128(8)
C12 0.0302(8) 0.0359(9) 0.0284(7) 0.0044(7) 0.0013(6) -0.0060(7)
C13 0.0454(10) 0.0496(12) 0.0332(9) -0.0096(8) -0.0035(8) -0.0029(9)
C14 0.0473(11) 0.0481(12) 0.0343(9) 0.0069(8) -0.0003(8) -0.0025(9)
C15 0.0396(9) 0.0575(12) 0.0371(9) -0.0002(9) 0.0044(8) -0.0194(9)
C16 0.0267(7) 0.0211(7) 0.0362(7) -0.0048(6) 0.0085(6) 0.0013(6)
C17 0.0287(7) 0.0276(8) 0.0290(7) -0.0047(6) 0.0108(6) -0.0013(6)
C18 0.0269(7) 0.0287(8) 0.0275(7) -0.0008(6) 0.0084(6) -0.0050(6)
C19 0.0248(7) 0.0234(8) 0.0287(7) -0.0031(6) 0.0059(6) 0.0007(6)
C20 0.0289(7) 0.0194(7) 0.0237(6) 0.0005(6) 0.0043(6) 0.0020(6)
C21 0.0295(8) 0.0276(8) 0.0274(7) 0.0007(6) 0.0037(6) 0.0054(7)
C22 0.0389(9) 0.0266(8) 0.0243(7) 0.0035(6) 0.0031(6) 0.0060(7)
C23 0.0416(8) 0.0256(8) 0.0243(7) 0.0041(6) 0.0099(6) 0.0003(7)
C24 0.0300(7) 0.0199(7) 0.0264(7) 0.0013(6) 0.0075(6) -0.0007(6)
C25 0.0302(7) 0.0133(7) 0.0239(6) 0.0004(5) 0.0052(6) 0.0005(6)
C26 0.0460(10) 0.0479(11) 0.0244(7) 0.0079(7) 0.0032(7) 0.0138(9)
C27 0.0805(15) 0.0500(12) 0.0386(10) 0.0189(9) 0.0067(10) 0.0183(11)
C28 0.0611(13) 0.0672(14) 0.0278(8) -0.0018(9) -0.0010(9) 0.0141(11)
C29 0.0466(11) 0.0927(17) 0.0335(9) 0.0164(11) -0.0005(8) 0.0234(12)
C30 0.0300(8) 0.0381(9) 0.0300(7) 0.0052(7) 0.0107(6) -0.0018(7)
C31 0.0406(9) 0.0714(14) 0.0343(8) 0.0111(9) 0.0166(7) -0.0019(10)
C32 0.0330(8) 0.0440(10) 0.0356(8) 0.0076(8) 0.0079(7) -0.0091(8)
C33 0.0352(8) 0.0415(10) 0.0365(8) -0.0018(8) 0.0116(7) 0.0089(8)
C34 0.0270(7) 0.0181(7) 0.0194(6) 0.0000(5) 0.0088(5) 0.0003(6)
C35 0.0255(7) 0.0189(7) 0.0193(6) 0.0017(5) 0.0069(5) 0.0001(6)
C36 0.0253(7) 0.0197(7) 0.0188(6) 0.0020(5) 0.0076(5) 0.0000(6)
C37 0.0261(7) 0.0244(8) 0.0264(6) 0.0012(6) 0.0106(5) -0.0006(6)
C38 0.0212(7) 0.0300(8) 0.0305(7) 0.0023(6) 0.0077(6) -0.0023(6)
C39 0.0295(7) 0.0240(8) 0.0230(6) 0.0009(6) 0.0064(6) -0.0051(6)
C40 0.0291(7) 0.0210(7) 0.0204(6) -0.0005(6) 0.0087(5) -0.0012(6)
C41 0.0275(7) 0.0388(9) 0.0352(7) -0.0062(7) 0.0131(6) 0.0025(7)
C42 0.0339(8) 0.0342(9) 0.0488(9) -0.0114(8) 0.0105(7) 0.0072(7)
C43 0.0301(8) 0.0589(13) 0.0611(11) -0.0194(10) 0.0199(8) 0.0003(9)
C44 0.0477(9) 0.0708(14) 0.0376(8) -0.0008(9) 0.0270(7) 0.0088(10)
C45 0.0296(8) 0.0340(9) 0.0281(7) -0.0047(7) 0.0051(6) -0.0082(7)
C46 0.0447(10) 0.0462(11) 0.0462(9) -0.0095(8) 0.0145(8) -0.0235(9)
C47 0.0411(9) 0.0335(9) 0.0268(7) -0.0086(7) 0.0045(7) -0.0067(7)
C48 0.0335(9) 0.0575(12) 0.0315(8) -0.0046(8) 0.0000(7) -0.0008(9)
C49 0.0234(7) 0.0267(8) 0.0249(6) -0.0030(6) 0.0085(5) 0.0014(6)
C50 0.0271(7) 0.0234(8) 0.0304(7) -0.0016(6) 0.0047(6) 0.0065(6)
C51 0.0284(7) 0.0202(7) 0.0280(7) 0.0019(6) 0.0010(6) 0.0035(6)
C52 0.0257(7) 0.0242(8) 0.0202(6) 0.0012(6) 0.0056(5) 0.0001(6)
C53 0.0287(7) 0.0209(7) 0.0211(6) -0.0014(5) 0.0091(5) -0.0034(6)
C54 0.0269(7) 0.0296(8) 0.0255(6) -0.0042(6) 0.0087(6) -0.0045(6)
C55 0.0343(8) 0.0251(8) 0.0313(7) -0.0072(6) 0.0151(6) -0.0082(6)
C56 0.0374(8) 0.0183(7) 0.0331(7) -0.0047(6) 0.0168(6) -0.0041(6)
C57 0.0331(7) 0.0200(7) 0.0241(6) -0.0012(6) 0.0127(6) -0.0014(6)
C58 0.0304(7) 0.0178(7) 0.0201(6) -0.0008(5) 0.0117(5) -0.0034(6)
C59 0.0358(8) 0.0313(9) 0.0427(8) -0.0151(7) 0.0139(7) -0.0126(7)
C60 0.0530(13) 0.0556(13) 0.1016(18) -0.0462(13) 0.0075(12) -0.0104(11)
C61 0.0709(14) 0.0669(15) 0.0486(11) -0.0144(11) 0.0050(11) -0.0272(12)
C62 0.0569(12) 0.0717(15) 0.0693(13) -0.0298(11) 0.0289(10) -0.0314(11)
C63 0.0400(8) 0.0176(7) 0.0312(7) -0.0023(6) 0.0086(6) 0.0032(7)
C64 0.0526(11) 0.0216(8) 0.0465(10) -0.0018(8) 0.0057(8) 0.0076(8)
C65 0.0551(11) 0.0289(9) 0.0279(7) 0.0023(7) 0.0053(7) 0.0114(8)
C66 0.0336(8) 0.0299(9) 0.0390(8) -0.0047(7) 0.0073(7) 0.0056(7)
C67 0.0244(7) 0.0255(8) 0.0237(6) -0.0033(6) 0.0017(6) -0.0021(6)
C68 0.0288(7) 0.0197(7) 0.0229(6) -0.0008(6) 0.0026(6) 0.0007(6)
C69 0.0277(7) 0.0185(7) 0.0193(6) -0.0020(5) 0.0056(5) 0.0021(6)
C70 0.0318(7) 0.0193(7) 0.0233(6) -0.0018(6) 0.0092(5) 0.0004(6)
C71 0.0400(8) 0.0190(7) 0.0275(7) 0.0020(6) 0.0118(6) 0.0031(6)
C77 0.0411(9) 0.0229(8) 0.0547(10) 0.0030(8) 0.0145(8) -0.0042(7)
C72 0.0358(8) 0.0266(8) 0.0237(7) 0.0021(6) 0.0033(6) 0.0061(7)
C73 0.0289(8) 0.0287(8) 0.0252(7) -0.0006(6) -0.0002(6) 0.0026(7)
C74 0.0320(7) 0.0184(7) 0.0324(7) -0.0009(6) 0.0112(6) -0.0019(6)
C75 0.0344(8) 0.0263(8) 0.0474(9) 0.0005(7) 0.0201(7) -0.0017(7)
C76 0.0384(9) 0.0323(9) 0.0349(8) -0.0090(7) 0.0073(7) -0.0093(7)
C78 0.0393(9) 0.0273(8) 0.0308(8) 0.0043(7) 0.0012(7) 0.0082(7)
C79 0.0547(11) 0.0415(11) 0.0310(8) 0.0100(8) 0.0041(8) 0.0113(9)
C80 0.0510(11) 0.0315(9) 0.0421(9) 0.0057(8) 0.0023(8) 0.0126(8)
C81 0.0411(10) 0.0385(10) 0.0423(9) 0.0080(8) -0.0022(8) 0.0099(8)
C82 0.0267(7) 0.0228(8) 0.0298(7) 0.0002(6) 0.0051(6) -0.0056(6)
C83 0.0306(7) 0.0260(8) 0.0273(7) 0.0018(6) 0.0082(6) -0.0054(6)
C84 0.0243(7) 0.0243(8) 0.0231(6) 0.0000(6) 0.0083(5) 0.0011(6)
C85 0.0278(7) 0.0165(7) 0.0176(5) -0.0009(5) 0.0086(5) 0.0013(6)
C86 0.0247(7) 0.0185(7) 0.0184(6) -0.0021(5) 0.0063(5) -0.0004(6)
C87 0.0289(7) 0.0253(8) 0.0172(6) 0.0001(5) 0.0076(5) 0.0023(6)
C88 0.0276(7) 0.0258(8) 0.0197(6) 0.0026(6) 0.0047(5) 0.0036(6)
C89 0.0232(7) 0.0270(8) 0.0224(6) -0.0008(6) 0.0065(5) 0.0033(6)
C90 0.0260(7) 0.0251(8) 0.0188(6) -0.0018(6) 0.0068(5) 0.0001(6)
C91 0.0256(7) 0.0183(7) 0.0177(6) -0.0003(5) 0.0050(5) -0.0001(6)
C92 0.0296(8) 0.0508(11) 0.0218(7) 0.0105(7) 0.0054(6) 0.0113(8)
C93 0.0444(11) 0.0875(17) 0.0232(8) -0.0044(10) -0.0044(8) 0.0153(11)
C94 0.0481(11) 0.0707(14) 0.0456(9) 0.0332(10) 0.0162(8) 0.0191(10)
C95 0.0354(9) 0.0798(15) 0.0329(8) 0.0227(9) 0.0104(7) 0.0245(10)
C96 0.0262(7) 0.0491(10) 0.0201(6) 0.0021(7) 0.0090(5) 0.0005(7)
C97 0.0346(9) 0.0716(14) 0.0263(7) -0.0117(8) 0.0117(6) -0.0015(9)
C98 0.0290(8) 0.0715(14) 0.0256(7) 0.0018(8) 0.0109(6) 0.0060(9)
C99 0.0366(9) 0.0631(13) 0.0376(8) 0.0197(9) 0.0138(7) -0.0009(9)
C100 0.0211(6) 0.0159(7) 0.0176(6) 0.0005(5) 0.0034(5) 0.0004(5)
C101 0.0222(6) 0.0152(6) 0.0174(6) -0.0004(5) 0.0025(5) 0.0007(5)
C102 0.0278(7) 0.0157(7) 0.0172(6) -0.0002(5) 0.0043(5) 0.0006(5)
C103 0.0209(6) 0.0177(7) 0.0189(6) -0.0008(5) 0.0024(5) 0.0004(5)
C104 0.0234(7) 0.0192(7) 0.0193(6) 0.0002(5) 0.0039(5) -0.0009(6)
N200 0.0858(16) 0.0756(16) 0.167(2) -0.0574(16) 0.0483(16) -0.0152(14)
C200 0.0821(16) 0.0405(12) 0.0889(16) -0.0255(12) 0.0343(13) -0.0127(12)
C201 0.0886(17) 0.0318(11) 0.0585(13) -0.0098(10) 0.0022(12) 0.0036(11)
N201 0.0863(14) 0.0987(18) 0.0529(10) -0.0109(11) 0.0264(10) 0.0089(14)
C202 0.0598(12) 0.0579(13) 0.0284(8) 0.0016(9) 0.0097(8) -0.0106(11)
C203 0.0552(11) 0.0353(10) 0.0342(8) 0.0051(8) 0.0060(8) -0.0119(9)
N202 0.199(4) 0.113(5) 0.213(5) -0.061(4) 0.164(4) -0.021(4)
C205 0.171(8) 0.340(12) 0.203(9) -0.170(8) -0.025(7) 0.132(9)
C204 0.083(3) 0.223(8) 0.304(11) 0.150(8) 0.102(5) 0.108(4)

loop_
_atom_type_symbol
_atom_type_description
_atom_type_scat_dispersion_real
_atom_type_scat_dispersion_imag
_atom_type_scat_source
C C 0.0033 0.0016 'International Tables Vol C Tables 4.2.6.8 and 6.1.1.4'
H H 0.0000 0.0000 'International Tables Vol C Tables 4.2.6.8 and 6.1.1.4'
N N 0.0061 0.0033 'International Tables Vol C Tables 4.2.6.8 and 6.1.1.4'
O O 0.0106 0.0060 'International Tables Vol C Tables 4.2.6.8 and 6.1.1.4'
Fe Fe 0.3463 0.8444 'International Tables Vol C Tables 4.2.6.8 and 6.1.1.4'

loop_
_geom_angle_atom_site_label_1
_geom_angle_atom_site_label_2
_geom_angle_atom_site_label_3
_geom_angle
_geom_angle_site_symmetry_1
_geom_angle_site_symmetry_3
_geom_angle_publ_flag
O1 Fe1 O2 92.07(5) . . ?
O1 Fe1 O9 98.29(5) . . ?
O2 Fe1 O9 87.26(5) . . ?
O1 Fe1 O7 93.76(5) . . ?
O2 Fe1 O7 173.56(4) . . ?
O9 Fe1 O7 89.19(4) . . ?
O1 Fe1 N2 167.60(5) . . ?
O2 Fe1 N2 85.83(5) . . ?
O9 Fe1 N2 93.82(5) . . ?
O7 Fe1 N2 89.05(5) . . ?
O1 Fe1 N1 86.65(5) . . ?
O2 Fe1 N1 101.09(5) . . ?
O9 Fe1 N1 170.19(5) . . ?
O7 Fe1 N1 82.00(5) . . ?
N2 Fe1 N1 81.78(5) . . ?
O3 Fe2 O4 90.56(4) . . ?
O3 Fe2 N7 98.46(5) . . ?
O4 Fe2 N7 94.74(5) . . ?
O3 Fe2 O8 96.64(4) . . ?
O4 Fe2 O8 169.39(4) . . ?
N7 Fe2 O8 76.54(4) . . ?
O3 Fe2 N3 86.23(4) . . ?
O4 Fe2 N3 107.66(5) . . ?
N7 Fe2 N3 157.12(5) . . ?
O8 Fe2 N3 80.68(4) . . ?
O3 Fe2 N4 168.41(5) . . ?
O4 Fe2 N4 84.81(5) . . ?
N7 Fe2 N4 92.52(5) . . ?
O8 Fe2 N4 89.50(4) . . ?
N3 Fe2 N4 85.07(5) . . ?
O6 Fe3 O5 94.65(4) . . ?
O6 Fe3 N6 88.08(4) . . ?
O5 Fe3 N6 104.05(5) . . ?
O6 Fe3 N8 93.38(5) . . ?
O5 Fe3 N8 94.64(5) . . ?
N6 Fe3 N8 161.08(5) . . ?
O6 Fe3 O10 93.67(4) . . ?
O5 Fe3 O10 168.51(4) . . ?
N6 Fe3 O10 84.12(4) . . ?
N8 Fe3 O10 76.96(4) . . ?
O6 Fe3 N5 173.36(4) . . ?
O5 Fe3 N5 86.25(5) . . ?
N6 Fe3 N5 85.32(5) . . ?
N8 Fe3 N5 93.10(5) . . ?
O10 Fe3 N5 86.40(4) . . ?
C1 N1 C16 115.99(13) . . ?
C1 N1 Fe1 123.85(11) . . ?
C16 N1 Fe1 119.80(9) . . ?
C19 N2 C18 116.27(13) . . ?
C19 N2 Fe1 124.41(11) . . ?
C18 N2 Fe1 119.05(9) . . ?
C34 N3 C49 117.17(12) . . ?
C34 N3 Fe2 122.48(10) . . ?
C49 N3 Fe2 119.06(8) . . ?
C52 N4 C51 117.07(12) . . ?
C52 N4 Fe2 123.47(10) . . ?
C51 N4 Fe2 119.37(9) . . ?
C67 N5 C82 117.62(13) . . ?
C67 N5 Fe3 121.96(11) . . ?
C82 N5 Fe3 120.35(9) . . ?
C85 N6 C84 117.43(12) . . ?
C85 N6 Fe3 123.58(10) . . ?
C84 N6 Fe3 118.60(8) . . ?
C102 N7 C100 105.19(12) . . ?
C102 N7 Fe2 141.42(10) . . ?
C100 N7 Fe2 113.10(9) . . ?
C102 N8 C101 105.41(12) . . ?
C102 N8 Fe3 141.08(10) . . ?
C101 N8 Fe3 112.83(9) . . ?
C3 O1 Fe1 137.23(10) . . ?
C25 O2 Fe1 134.00(10) . . ?
C36 O3 Fe2 132.80(10) . . ?
C58 O4 Fe2 134.46(9) . . ?
C69 O5 Fe3 131.54(9) . . ?
C91 O6 Fe3 133.45(10) . . ?
C103 O7 Fe1 147.42(10) . . ?
C103 O8 Fe2 118.23(9) . . ?
C104 O9 Fe1 147.39(9) . . ?
C104 O10 Fe3 118.30(9) . . ?
N1 C1 C2 128.13(14) . . ?
C7 C2 C3 120.62(14) . . ?
C7 C2 C1 116.21(14) . . ?
C3 C2 C1 123.03(13) . . ?
O1 C3 C2 121.01(13) . . ?
O1 C3 C4 120.63(14) . . ?
C2 C3 C4 118.36(13) . . ?
C5 C4 C3 117.78(15) . . ?
C5 C4 C8 122.27(14) . . ?
C3 C4 C8 119.95(13) . . ?
C4 C5 C6 124.77(15) . . ?
C7 C6 C5 116.55(14) . . ?
C7 C6 C12 122.97(15) . . ?
C5 C6 C12 120.46(14) . . ?
C6 C7 C2 121.84(15) . . ?
C9 C8 C4 110.61(15) . . ?
C9 C8 C10 109.97(15) . . ?
C4 C8 C10 109.39(14) . . ?
C9 C8 C11 107.26(15) . . ?
C4 C8 C11 112.38(14) . . ?
C10 C8 C11 107.15(15) . . ?
C15 C12 C13 108.74(16) . . ?
C15 C12 C14 109.27(15) . . ?
C13 C12 C14 107.19(15) . . ?
C15 C12 C6 110.38(14) . . ?
C13 C12 C6 112.75(14) . . ?
C14 C12 C6 108.41(14) . . ?
N1 C16 C17 112.18(13) . . ?
C16 C17 C18 113.50(13) . . ?
N2 C18 C17 111.03(12) . . ?
N2 C19 C20 127.31(14) . . ?
C25 C20 C21 120.61(14) . . ?
C25 C20 C19 122.56(13) . . ?
C21 C20 C19 116.83(14) . . ?
C22 C21 C20 121.46(15) . . ?
C21 C22 C23 116.99(14) . . ?
C21 C22 C26 122.93(16) . . ?
C23 C22 C26 120.07(15) . . ?
C24 C23 C22 124.64(15) . . ?
C23 C24 C25 117.54(15) . . ?
C23 C24 C30 122.39(14) . . ?
C25 C24 C30 120.00(13) . . ?
O2 C25 C20 120.71(14) . . ?
O2 C25 C24 120.70(14) . . ?
C20 C25 C24 118.57(13) . . ?
C29 C26 C22 111.33(16) . . ?
C29 C26 C28 109.10(17) . . ?
C22 C26 C28 109.47(16) . . ?
C29 C26 C27 108.60(18) . . ?
C22 C26 C27 109.72(16) . . ?
C28 C26 C27 108.57(17) . . ?
C24 C30 C31 111.72(13) . . ?
C24 C30 C32 110.49(14) . . ?
C31 C30 C32 107.29(15) . . ?
C24 C30 C33 108.15(14) . . ?
C31 C30 C33 108.34(16) . . ?
C32 C30 C33 110.85(14) . . ?
N3 C34 C35 127.81(13) . . ?
C40 C35 C36 120.11(13) . . ?
C40 C35 C34 117.29(13) . . ?
C36 C35 C34 122.59(12) . . ?
O3 C36 C35 120.57(13) . . ?
O3 C36 C37 120.46(13) . . ?
C35 C36 C37 118.94(13) . . ?
C38 C37 C36 117.61(14) . . ?
C38 C37 C41 121.92(14) . . ?
C36 C37 C41 120.47(13) . . ?
C37 C38 C39 124.68(14) . . ?
C40 C39 C38 116.88(13) . . ?
C40 C39 C45 123.84(14) . . ?
C38 C39 C45 119.27(14) . . ?
C39 C40 C35 121.75(14) . . ?
C42 C41 C43 107.60(15) . . ?
C42 C41 C44 110.35(15) . . ?
C43 C41 C44 107.43(15) . . ?
C42 C41 C37 109.11(14) . . ?
C43 C41 C37 111.73(14) . . ?
C44 C41 C37 110.58(14) . . ?
C47 C45 C39 111.48(13) . . ?
C47 C45 C48 109.09(14) . . ?
C39 C45 C48 109.89(15) . . ?
C47 C45 C46 108.19(15) . . ?
C39 C45 C46 108.56(13) . . ?
C48 C45 C46 109.59(15) . . ?
N3 C49 C50 111.24(12) . . ?
C49 C50 C51 115.68(13) . . ?
N4 C51 C50 112.38(12) . . ?
N4 C52 C53 127.35(14) . . ?
C54 C53 C58 120.31(14) . . ?
C54 C53 C52 117.40(13) . . ?
C58 C53 C52 121.98(13) . . ?
C55 C54 C53 121.68(14) . . ?
C54 C55 C56 116.86(14) . . ?
C54 C55 C59 121.22(14) . . ?
C56 C55 C59 121.89(15) . . ?
C57 C56 C55 124.42(15) . . ?
C56 C57 C58 117.70(14) . . ?
C56 C57 C63 122.20(14) . . ?
C58 C57 C63 120.09(13) . . ?
O4 C58 C53 120.81(13) . . ?
O4 C58 C57 120.18(13) . . ?
C53 C58 C57 119.00(13) . . ?
C60 C59 C62 111.88(19) . . ?
C60 C59 C55 112.58(16) . . ?
C62 C59 C55 109.49(15) . . ?
C60 C59 C61 105.70(18) . . ?
C62 C59 C61 107.61(17) . . ?
C55 C59 C61 109.39(15) . . ?
C64 C63 C66 107.18(15) . . ?
C64 C63 C57 112.06(14) . . ?
C66 C63 C57 109.45(13) . . ?
C64 C63 C65 107.18(14) . . ?
C66 C63 C65 110.31(14) . . ?
C57 C63 C65 110.60(14) . . ?
N5 C67 C68 127.42(14) . . ?
C73 C68 C69 120.06(14) . . ?
C73 C68 C67 117.12(14) . . ?
C69 C68 C67 122.37(13) . . ?
O5 C69 C68 120.90(13) . . ?
O5 C69 C70 119.94(13) . . ?
C68 C69 C70 119.11(13) . . ?
C71 C70 C69 117.28(14) . . ?
C71 C70 C74 121.91(14) . . ?
C69 C70 C74 120.77(13) . . ?
C70 C71 C72 124.55(15) . . ?
C73 C72 C71 117.25(14) . . ?
C73 C72 C78 123.37(15) . . ?
C71 C72 C78 119.36(15) . . ?
C72 C73 C68 121.72(15) . . ?
C70 C74 C77 111.94(13) . . ?
C70 C74 C75 110.55(13) . . ?
C77 C74 C75 107.58(14) . . ?
C70 C74 C76 109.50(13) . . ?
C77 C74 C76 107.83(14) . . ?
C75 C74 C76 109.36(13) . . ?
C81 C78 C79 108.08(15) . . ?
C81 C78 C80 107.83(16) . . ?
C79 C78 C80 110.16(16) . . ?
C81 C78 C72 111.50(15) . . ?
C79 C78 C72 108.01(15) . . ?
C80 C78 C72 111.23(14) . . ?
N5 C82 C83 111.58(12) . . ?
C84 C83 C82 114.94(13) . . ?
N6 C84 C83 110.65(12) . . ?
N6 C85 C86 127.70(13) . . ?
C87 C86 C91 120.06(13) . . ?
C87 C86 C85 116.77(13) . . ?
C91 C86 C85 122.92(12) . . ?
C88 C87 C86 121.63(13) . . ?
C87 C88 C89 117.29(13) . . ?
C87 C88 C92 120.95(13) . . ?
C89 C88 C92 121.77(14) . . ?
C90 C89 C88 124.01(14) . . ?
C89 C90 C91 117.99(13) . . ?
C89 C90 C96 120.87(13) . . ?
C91 C90 C96 121.10(12) . . ?
O6 C91 C90 120.59(13) . . ?
O6 C91 C86 120.43(13) . . ?
C90 C91 C86 118.98(12) . . ?
C95 C92 C93 107.80(16) . . ?
C95 C92 C94 108.71(17) . . ?
C93 C92 C94 109.17(16) . . ?
C95 C92 C88 112.35(13) . . ?
C93 C92 C88 108.48(15) . . ?
C94 C92 C88 110.26(14) . . ?
C99 C96 C98 107.28(15) . . ?
C99 C96 C97 110.03(14) . . ?
C98 C96 C97 107.51(15) . . ?
C99 C96 C90 110.33(15) . . ?
C98 C96 C90 112.12(12) . . ?
C97 C96 C90 109.52(14) . . ?
N7 C100 C101 108.30(12) . . ?
N7 C100 C103 117.09(12) . . ?
C101 C100 C103 134.60(13) . . ?
N8 C101 C100 108.08(12) . . ?
N8 C101 C104 117.16(12) . . ?
C100 C101 C104 134.45(13) . . ?
N7 C102 N8 113.02(13) . . ?
O7 C103 O8 123.01(13) . . ?
O7 C103 C100 122.08(13) . . ?
O8 C103 C100 114.91(13) . . ?
O9 C104 O10 122.59(13) . . ?
O9 C104 C101 122.67(13) . . ?
O10 C104 C101 114.71(13) . . ?
N200 C200 C201 177.5(3) . . ?
N201 C202 C203 178.7(3) . . ?
C205 C204 N202 172.7(9) . . ?

loop_
_geom_bond_atom_site_label_1
_geom_bond_atom_site_label_2
_geom_bond_distance
_geom_bond_site_symmetry_2
_geom_bond_publ_flag
Fe1 O1 1.8965(11) . ?
Fe1 O2 1.9093(10) . ?
Fe1 O9 2.0158(11) . ?
Fe1 O7 2.0775(11) . ?
Fe1 N2 2.1271(13) . ?
Fe1 N1 2.1463(13) . ?
Fe2 O3 1.8992(10) . ?
Fe2 O4 1.9012(11) . ?
Fe2 N7 2.1142(12) . ?
Fe2 O8 2.1171(11) . ?
Fe2 N3 2.1220(12) . ?
Fe2 N4 2.1402(13) . ?
Fe3 O6 1.8910(10) . ?
Fe3 O5 1.8952(11) . ?
Fe3 N6 2.1013(12) . ?
Fe3 N8 2.1070(12) . ?
Fe3 O10 2.1070(11) . ?
Fe3 N5 2.1206(13) . ?
N1 C1 1.2827(19) . ?
N1 C16 1.468(2) . ?
N2 C19 1.2840(19) . ?
N2 C18 1.467(2) . ?
N3 C34 1.2830(17) . ?
N3 C49 1.4635(19) . ?
N4 C52 1.2863(19) . ?
N4 C51 1.473(2) . ?
N5 C67 1.2826(19) . ?
N5 C82 1.470(2) . ?
N6 C85 1.2802(17) . ?
N6 C84 1.4706(19) . ?
N7 C102 1.3344(18) . ?
N7 C100 1.3715(18) . ?
N8 C102 1.3378(18) . ?
N8 C101 1.3678(19) . ?
O1 C3 1.3081(17) . ?
O2 C25 1.3084(17) . ?
O3 C36 1.3088(17) . ?
O4 C58 1.3159(17) . ?
O5 C69 1.3146(17) . ?
O6 C91 1.3102(16) . ?
O7 C103 1.2507(18) . ?
O8 C103 1.2705(17) . ?
O9 C104 1.2504(18) . ?
O10 C104 1.2636(17) . ?
C1 C2 1.440(2) . ?
C2 C7 1.404(2) . ?
C2 C3 1.413(2) . ?
C3 C4 1.425(2) . ?
C4 C5 1.382(2) . ?
C4 C8 1.530(2) . ?
C5 C6 1.403(2) . ?
C6 C7 1.372(2) . ?
C6 C12 1.532(2) . ?
C8 C9 1.529(3) . ?
C8 C10 1.535(2) . ?
C8 C11 1.538(2) . ?
C12 C15 1.523(3) . ?
C12 C13 1.525(3) . ?
C12 C14 1.528(3) . ?
C16 C17 1.521(2) . ?
C17 C18 1.540(2) . ?
C19 C20 1.442(2) . ?
C20 C25 1.403(2) . ?
C20 C21 1.411(2) . ?
C21 C22 1.369(2) . ?
C22 C23 1.402(2) . ?
C22 C26 1.528(2) . ?
C23 C24 1.380(2) . ?
C24 C25 1.431(2) . ?
C24 C30 1.527(2) . ?
C26 C29 1.527(3) . ?
C26 C28 1.535(3) . ?
C26 C27 1.537(3) . ?
C30 C31 1.536(2) . ?
C30 C32 1.537(2) . ?
C30 C33 1.539(3) . ?
C34 C35 1.438(2) . ?
C35 C40 1.4076(19) . ?
C35 C36 1.416(2) . ?
C36 C37 1.426(2) . ?
C37 C38 1.376(2) . ?
C37 C41 1.537(2) . ?
C38 C39 1.408(2) . ?
C39 C40 1.371(2) . ?
C39 C45 1.528(2) . ?
C41 C42 1.527(3) . ?
C41 C43 1.530(2) . ?
C41 C44 1.531(2) . ?
C45 C47 1.521(2) . ?
C45 C48 1.531(2) . ?
C45 C46 1.537(3) . ?
C49 C50 1.526(2) . ?
C50 C51 1.535(2) . ?
C52 C53 1.446(2) . ?
C53 C54 1.406(2) . ?
C53 C58 1.408(2) . ?
C54 C55 1.376(2) . ?
C55 C56 1.399(2) . ?
C55 C59 1.543(2) . ?
C56 C57 1.388(2) . ?
C57 C58 1.419(2) . ?
C57 C63 1.532(2) . ?
C59 C60 1.492(3) . ?
C59 C62 1.511(3) . ?
C59 C61 1.550(3) . ?
C63 C64 1.529(2) . ?
C63 C66 1.529(3) . ?
C63 C65 1.538(2) . ?
C67 C68 1.444(2) . ?
C68 C73 1.405(2) . ?
C68 C69 1.410(2) . ?
C69 C70 1.426(2) . ?
C70 C71 1.384(2) . ?
C70 C74 1.523(2) . ?
C71 C72 1.396(2) . ?
C77 C74 1.531(2) . ?
C72 C73 1.368(2) . ?
C72 C78 1.534(2) . ?
C74 C75 1.535(2) . ?
C74 C76 1.543(2) . ?
C78 C81 1.528(3) . ?
C78 C79 1.528(3) . ?
C78 C80 1.531(3) . ?
C82 C83 1.534(2) . ?
C83 C84 1.525(2) . ?
C85 C86 1.445(2) . ?
C86 C87 1.4005(19) . ?
C86 C91 1.418(2) . ?
C87 C88 1.373(2) . ?
C88 C89 1.400(2) . ?
C88 C92 1.530(2) . ?
C89 C90 1.3845(19) . ?
C90 C91 1.413(2) . ?
C90 C96 1.539(2) . ?
C92 C95 1.515(2) . ?
C92 C93 1.528(3) . ?
C92 C94 1.529(3) . ?
C96 C99 1.525(3) . ?
C96 C98 1.529(2) . ?
C96 C97 1.537(2) . ?
C100 C101 1.3733(19) . ?
C100 C103 1.459(2) . ?
C101 C104 1.469(2) . ?
N200 C200 1.150(4) . ?
C200 C201 1.449(4) . ?
N201 C202 1.134(3) . ?
C202 C203 1.445(3) . ?
N202 C204 1.636(13) . ?
C205 C204 1.359(15) . ?
